data_7042463
loop_
_publ_author_name
'Gre\~no, Maider'
'Mena, Miguel'
'P\'erez-Redondo, Adri\'an'
'Y\'elamos, Carlos'

_publ_section_title
;
 Isolable zirconium hydride species in the reaction of amido complexes
 with amine-boranes.
;
_journal_issue 16
_journal_name_full 'Dalton transactions (Cambridge, England : 2003)'
_journal_page_first 5138
_journal_page_last 5142
_journal_paper_doi 10.1039/c7dt00857k
_journal_volume 46
_journal_year 2017
_chemical_absolute_configuration ad
_chemical_formula_moiety 'C36 H68 B N3 Zr3'
_chemical_formula_sum 'C36 H68 B N3 Zr3'
_chemical_formula_weight 827.4
_chemical_properties_physical ', Air-sensitive,Moisture-sensitive,Heat-sensitive,Oxygen-sensitive'
_space_group_IT_number 19
_symmetry_cell_setting orthorhombic
_symmetry_Int_Tables_number 19
_symmetry_space_group_name_Hall 'P 2ac 2ab'
_symmetry_space_group_name_H-M 'P 21 21 21'
_atom_sites_solution_hydrogens mixed
_atom_sites_solution_primary dual
_atom_sites_solution_secondary dual
_audit_conform_dict_location ftp://ftp.iucr.org/pub/cif_core.dic
_audit_conform_dict_name cif_core.dic
_audit_conform_dict_version 2.4.3
_audit_creation_date 2016-12-20T17:18:08-00:00
_audit_creation_method 'WinGX routine CIF_UPDATE'
_audit_update_record
;
2017-01-10 deposited with the CCDC.
2017-03-09 downloaded from the CCDC.
;
_cell_angle_alpha 90
_cell_angle_beta 90
_cell_angle_gamma 90
_cell_formula_units_Z 4
_cell_length_a 11.4140(11)
_cell_length_b 16.1308(13)
_cell_length_c 21.261(2)
_cell_measurement_reflns_used 66
_cell_measurement_temperature 150(2)
_cell_measurement_theta_max 21
_cell_measurement_theta_min 3
_cell_measurement_wavelength 0.71073
_cell_volume 3914.5(6)
_computing_cell_refinement 'Dirax/lsq (Duisenberg & Schreurs, 1989-2000)'
_computing_data_collection 'Collect (Bruker AXS BV, 1997-2004)'
_computing_data_reduction 'EvalCCD (Duisenberg & Schreurs 1990-2000)'
_computing_molecular_graphics 'ORTEP-3 for Windows (Farrugia, 2012)'
_computing_publication_material 'WinGX publication routines (Farrugia, 2012)'
_computing_structure_refinement 'SHELXL-2014/7 (Sheldrick, 2014)'
_computing_structure_solution 'SHELXT-2014 (Sheldrick, 2014)'
_diffrn_ambient_temperature 150(2)
_diffrn_detector 'CCD plate'
_diffrn_detector_area_resol_mean 9
_diffrn_measured_fraction_theta_full 0.997
_diffrn_measured_fraction_theta_max 0.998
_diffrn_measurement_device '95mm CCD camera on \k-goniostat'
_diffrn_measurement_device_type KappaCCD
_diffrn_measurement_method 'CCD rotation images, thick slices'
_diffrn_orient_matrix_UB_11 0.01
_diffrn_orient_matrix_UB_12 0
_diffrn_orient_matrix_UB_13 0
_diffrn_orient_matrix_UB_21 0
_diffrn_orient_matrix_UB_22 0.01
_diffrn_orient_matrix_UB_23 0
_diffrn_orient_matrix_UB_31 0
_diffrn_orient_matrix_UB_32 0
_diffrn_orient_matrix_UB_33 0.01
_diffrn_radiation_monochromator 'horizonally mounted graphite crystal'
_diffrn_radiation_probe x-ray
_diffrn_radiation_type MoK\a
_diffrn_radiation_wavelength 0.71073
_diffrn_reflns_av_R_equivalents 0.1302
_diffrn_reflns_av_unetI/netI 0.0758
_diffrn_reflns_Laue_measured_fraction_full 0.997
_diffrn_reflns_Laue_measured_fraction_max 0.998
_diffrn_reflns_limit_h_max 14
_diffrn_reflns_limit_h_min -14
_diffrn_reflns_limit_k_max 20
_diffrn_reflns_limit_k_min -20
_diffrn_reflns_limit_l_max 27
_diffrn_reflns_limit_l_min -27
_diffrn_reflns_number 74045
_diffrn_reflns_point_group_measured_fraction_full 0.998
_diffrn_reflns_point_group_measured_fraction_max 0.998
_diffrn_reflns_reduction_process
;
        Scaled and merged with Sortav
        R.H. Blessing, (1987) Cryst. Rev. 1, 3-58
        R.H. Blessing, (1989) J. Appl. Cryst. 22, 396-397
;
_diffrn_reflns_theta_full 25
_diffrn_reflns_theta_max 27.498
_diffrn_reflns_theta_min 3.093
_diffrn_source 'Enraf Nonius FR590'
_diffrn_standards_number 0
_exptl_absorpt_coefficient_mu 0.811
_exptl_absorpt_correction_T_max 0.965
_exptl_absorpt_correction_T_min 0.849
_exptl_absorpt_correction_type multi-scan
_exptl_absorpt_process_details
;
 R.H. Blessing, Acta Cryst. (1995), A51, 33-38
;
_exptl_crystal_colour red
_exptl_crystal_density_diffrn 1.404
_exptl_crystal_density_method 'not measured'
_exptl_crystal_description prism
_exptl_crystal_F_000 1720
_exptl_crystal_recrystallization_method 'Re-crystallisation from solvent: hexane'
_exptl_crystal_size_max 0.19
_exptl_crystal_size_mid 0.17
_exptl_crystal_size_min 0.11
_refine_diff_density_max 0.994
_refine_diff_density_min -0.543
_refine_diff_density_rms 0.128
_refine_ls_abs_structure_details
;
 Flack x determined using 2518 quotients [(I+)-(I-)]/[(I+)+(I-)]
 (Parsons, Flack and Wagner, Acta Cryst. B69 (2013) 249-259).
;
_refine_ls_abs_structure_Flack -0.06(3)
_refine_ls_extinction_method none
_refine_ls_goodness_of_fit_ref 1.121
_refine_ls_hydrogen_treatment mixed
_refine_ls_matrix_type full
_refine_ls_number_constraints 0
_refine_ls_number_parameters 434
_refine_ls_number_reflns 8992
_refine_ls_number_restraints 0
_refine_ls_restrained_S_all 1.121
_refine_ls_R_factor_all 0.0856
_refine_ls_R_factor_gt 0.052
_refine_ls_shift/su_max 0.001
_refine_ls_shift/su_mean 0
_refine_ls_structure_factor_coef Fsqd
_refine_ls_weighting_details 'w=1/[\s^2^(Fo^2^)+(0.0100P)^2^+11.7020P] where P=(Fo^2^+2Fc^2^)/3'
_refine_ls_weighting_scheme calc
_refine_ls_wR_factor_gt 0.0791
_refine_ls_wR_factor_ref 0.0902
_reflns_Friedel_coverage 0.803
_reflns_Friedel_fraction_full 0.999
_reflns_Friedel_fraction_max 0.999
_reflns_number_gt 7064
_reflns_number_total 8992
_reflns_threshold_expression 'I > 2\s(I)'
_cod_data_source_file c7dt00857k2.cif
_cod_data_source_block 2
_cod_depositor_comments 'Adding full bibliography for 7042462--7042464.cif.'
_cod_database_code 7042463

loop_
_symmetry_equiv_pos_as_xyz
'x, y, z'
'-x+1/2, -y, z+1/2'
'-x, y+1/2, -z+1/2'
'x+1/2, -y+1/2, -z'

loop_
_atom_site_label
_atom_site_type_symbol
_atom_site_fract_x
_atom_site_fract_y
_atom_site_fract_z
_atom_site_U_iso_or_equiv
_atom_site_adp_type
_atom_site_occupancy
_atom_site_site_symmetry_order
_atom_site_calc_flag
_atom_site_refinement_flags_posn
_atom_site_refinement_flags_adp
C2 C 0.4779(7) 0.6173(5) 0.8350(4) 0.0311(19) Uani 1 1 d . .
H2A H 0.5234 0.5881 0.8672 0.047 Uiso 1 1 calc R U
H2B H 0.4212 0.6542 0.8554 0.047 Uiso 1 1 calc R U
H2C H 0.5308 0.65 0.8085 0.047 Uiso 1 1 calc R U
C3 C 0.5034(7) 0.4987(5) 0.7701(4) 0.033(2) Uani 1 1 d . .
H3A H 0.5572 0.529 0.7425 0.05 Uiso 1 1 calc R U
H3B H 0.4639 0.4551 0.7459 0.05 Uiso 1 1 calc R U
H3C H 0.5475 0.4735 0.8047 0.05 Uiso 1 1 calc R U
C4 C 0.0281(7) 0.5255(6) 0.4970(4) 0.035(2) Uani 1 1 d . .
H4A H -0.0327 0.4839 0.5048 0.053 Uiso 1 1 calc R U
H4B H 0.0611 0.5173 0.4549 0.053 Uiso 1 1 calc R U
H4C H -0.0063 0.5811 0.4998 0.053 Uiso 1 1 calc R U
C5 C 0.2182(6) 0.5742(5) 0.5366(3) 0.0234(16) Uani 1 1 d . .
H5A H 0.1851 0.63 0.5443 0.028 Uiso 1 1 calc R U
H5B H 0.2385 0.5725 0.4913 0.028 Uiso 1 1 calc R U
C6 C 0.3705(7) 0.4081(5) 0.5073(4) 0.0289(19) Uani 1 1 d . .
H6A H 0.3013 0.4278 0.4845 0.043 Uiso 1 1 calc R U
H6B H 0.3708 0.3473 0.5079 0.043 Uiso 1 1 calc R U
H6C H 0.4414 0.4282 0.4863 0.043 Uiso 1 1 calc R U
C7 C 0.4791(6) 0.4406(5) 0.6054(4) 0.0272(18) Uani 1 1 d . .
H7A H 0.5496 0.4258 0.5807 0.033 Uiso 1 1 calc R U
H7B H 0.4794 0.4184 0.6488 0.033 Uiso 1 1 calc R U
C11 C 0.0973(6) 0.6937(4) 0.7164(4) 0.0226(16) Uani 1 1 d . .
C12 C 0.1027(6) 0.6718(4) 0.7804(4) 0.0234(16) Uani 1 1 d . .
C13 C 0.2024(7) 0.7102(4) 0.8067(3) 0.0212(16) Uani 1 1 d . .
C14 C 0.2610(7) 0.7536(4) 0.7591(3) 0.0219(17) Uani 1 1 d . .
C15 C 0.1955(7) 0.7440(4) 0.7022(3) 0.0194(16) Uani 1 1 d . .
C16 C -0.0001(7) 0.6725(6) 0.6713(4) 0.037(2) Uani 1 1 d . .
H16A H -0.0564 0.7184 0.6697 0.056 Uiso 1 1 calc R U
H16B H -0.0399 0.6221 0.6855 0.056 Uiso 1 1 calc R U
H16C H 0.0326 0.6633 0.6292 0.056 Uiso 1 1 calc R U
C17 C 0.0112(7) 0.6266(5) 0.8180(4) 0.034(2) Uani 1 1 d . .
H17A H 0.0494 0.5868 0.8461 0.052 Uiso 1 1 calc R U
H17B H -0.0415 0.5969 0.7893 0.052 Uiso 1 1 calc R U
H17C H -0.034 0.6664 0.8429 0.052 Uiso 1 1 calc R U
C18 C 0.2249(8) 0.7174(5) 0.8769(3) 0.0320(19) Uani 1 1 d . .
H18A H 0.2909 0.755 0.8842 0.048 Uiso 1 1 calc R U
H18B H 0.2434 0.6626 0.894 0.048 Uiso 1 1 calc R U
H18C H 0.1548 0.7393 0.8977 0.048 Uiso 1 1 calc R U
C19 C 0.3632(7) 0.8116(5) 0.7670(4) 0.032(2) Uani 1 1 d . .
H19A H 0.3358 0.8642 0.7846 0.049 Uiso 1 1 calc R U
H19B H 0.3997 0.8216 0.726 0.049 Uiso 1 1 calc R U
H19C H 0.4208 0.7866 0.7955 0.049 Uiso 1 1 calc R U
C20 C 0.2141(8) 0.7914(5) 0.6423(4) 0.034(2) Uani 1 1 d . .
H20A H 0.1733 0.7633 0.6078 0.05 Uiso 1 1 calc R U
H20B H 0.2981 0.7941 0.6329 0.05 Uiso 1 1 calc R U
H20C H 0.1831 0.8477 0.647 0.05 Uiso 1 1 calc R U
C21 C 0.0098(6) 0.3760(5) 0.6291(4) 0.0222(17) Uani 1 1 d . .
C22 C 0.0680(6) 0.3718(4) 0.6891(3) 0.0215(17) Uani 1 1 d . .
C23 C 0.1734(7) 0.3279(5) 0.6809(4) 0.0234(18) Uani 1 1 d . .
C24 C 0.1804(7) 0.3026(4) 0.6174(4) 0.0228(16) Uani 1 1 d . .
C25 C 0.0786(6) 0.3322(4) 0.5852(4) 0.0209(16) Uani 1 1 d . .
C26 C -0.1076(7) 0.4155(5) 0.6194(4) 0.037(2) Uani 1 1 d . .
H26A H -0.1313 0.4091 0.5753 0.055 Uiso 1 1 calc R U
H26B H -0.1028 0.4746 0.6297 0.055 Uiso 1 1 calc R U
H26C H -0.1655 0.3888 0.6467 0.055 Uiso 1 1 calc R U
C27 C 0.0181(8) 0.4021(5) 0.7496(4) 0.039(2) Uani 1 1 d . .
H27A H -0.0316 0.359 0.768 0.058 Uiso 1 1 calc R U
H27B H -0.0289 0.452 0.7418 0.058 Uiso 1 1 calc R U
H27C H 0.0819 0.4155 0.7787 0.058 Uiso 1 1 calc R U
C28 C 0.2583(8) 0.3021(5) 0.7315(4) 0.041(2) Uani 1 1 d . .
H28A H 0.2405 0.2454 0.745 0.061 Uiso 1 1 calc R U
H28B H 0.2513 0.3398 0.7675 0.061 Uiso 1 1 calc R U
H28C H 0.3384 0.3044 0.7149 0.061 Uiso 1 1 calc R U
C29 C 0.2707(8) 0.2436(5) 0.5912(5) 0.040(2) Uani 1 1 d . .
H29A H 0.3494 0.2648 0.6001 0.06 Uiso 1 1 calc R U
H29B H 0.2601 0.2386 0.5456 0.06 Uiso 1 1 calc R U
H29C H 0.2612 0.189 0.6108 0.06 Uiso 1 1 calc R U
C30 C 0.0478(8) 0.3126(5) 0.5179(4) 0.036(2) Uani 1 1 d . .
H30A H -0.0332 0.3296 0.5096 0.054 Uiso 1 1 calc R U
H30B H 0.0556 0.2529 0.5107 0.054 Uiso 1 1 calc R U
H30C H 0.1008 0.3426 0.4897 0.054 Uiso 1 1 calc R U
C31 C 0.6077(7) 0.6310(5) 0.5709(4) 0.0285(19) Uani 1 1 d . .
C32 C 0.5856(7) 0.5816(5) 0.5168(3) 0.0283(18) Uani 1 1 d . .
C33 C 0.4902(6) 0.6188(5) 0.4846(3) 0.0254(18) Uani 1 1 d . .
C34 C 0.4578(7) 0.6914(5) 0.5180(4) 0.0240(18) Uani 1 1 d . .
C35 C 0.5318(7) 0.6998(5) 0.5699(4) 0.0250(18) Uani 1 1 d . .
C36 C 0.7042(7) 0.6153(5) 0.6179(4) 0.037(2) Uani 1 1 d . .
H36A H 0.7803 0.626 0.5982 0.055 Uiso 1 1 calc R U
H36B H 0.7008 0.5574 0.632 0.055 Uiso 1 1 calc R U
H36C H 0.6942 0.6521 0.6542 0.055 Uiso 1 1 calc R U
C37 C 0.6618(8) 0.5139(6) 0.4924(4) 0.043(2) Uani 1 1 d . .
H37A H 0.6144 0.4751 0.4677 0.065 Uiso 1 1 calc R U
H37B H 0.6978 0.4845 0.5278 0.065 Uiso 1 1 calc R U
H37C H 0.7232 0.5376 0.4657 0.065 Uiso 1 1 calc R U
C38 C 0.4454(7) 0.5943(6) 0.4203(3) 0.035(2) Uani 1 1 d . .
H38A H 0.3658 0.6159 0.4145 0.053 Uiso 1 1 calc R U
H38B H 0.4444 0.5337 0.4167 0.053 Uiso 1 1 calc R U
H38C H 0.4969 0.6175 0.3878 0.053 Uiso 1 1 calc R U
C39 C 0.3694(7) 0.7526(5) 0.4933(4) 0.033(2) Uani 1 1 d . .
H39A H 0.3492 0.7922 0.5266 0.049 Uiso 1 1 calc R U
H39B H 0.2986 0.723 0.48 0.049 Uiso 1 1 calc R U
H39C H 0.4027 0.7825 0.4574 0.049 Uiso 1 1 calc R U
C40 C 0.5439(7) 0.7738(5) 0.6124(4) 0.033(2) Uani 1 1 d . .
H40A H 0.6104 0.8076 0.5986 0.05 Uiso 1 1 calc R U
H40B H 0.557 0.7551 0.6556 0.05 Uiso 1 1 calc R U
H40C H 0.472 0.807 0.6106 0.05 Uiso 1 1 calc R U
B1 B 0.3119(9) 0.5101(6) 0.8259(5) 0.030(2) Uani 1 1 d . .
N1 N 0.4150(5) 0.5566(4) 0.7959(3) 0.0220(14) Uani 1 1 d . .
N2 N 0.1200(5) 0.5172(4) 0.5436(3) 0.0221(15) Uani 1 1 d . .
N3 N 0.3675(5) 0.4396(4) 0.5723(3) 0.0214(14) Uani 1 1 d . .
Zr1 Zr 0.27635(6) 0.60315(4) 0.72457(3) 0.01699(16) Uani 1 1 d . .
Zr2 Zr 0.19525(6) 0.45893(4) 0.61521(3) 0.01792(16) Uani 1 1 d . .
Zr3 Zr 0.40599(6) 0.57275(4) 0.59196(3) 0.01801(16) Uani 1 1 d . .
H1A H 0.239(8) 0.510(5) 0.789(4) 0.05(3) Uiso 1 1 d . .
H1B H 0.329(6) 0.451(4) 0.838(3) 0.015(18) Uiso 1 1 d . .
H1C H 0.274(6) 0.542(5) 0.867(3) 0.03(2) Uiso 1 1 d . .
H12 H 0.145(7) 0.532(5) 0.685(4) 0.05(3) Uiso 1 1 d . .
H13 H 0.421(7) 0.636(5) 0.680(4) 0.05(3) Uiso 1 1 d . .
H31 H 0.278(6) 0.628(4) 0.636(3) 0.023(19) Uiso 1 1 d . .
H123 H 0.318(8) 0.514(5) 0.665(4) 0.05 Uiso 1 1 d . U

loop_
_atom_site_aniso_label
_atom_site_aniso_U_11
_atom_site_aniso_U_22
_atom_site_aniso_U_33
_atom_site_aniso_U_23
_atom_site_aniso_U_13
_atom_site_aniso_U_12
C2 0.033(5) 0.034(5) 0.027(4) -0.002(4) -0.007(4) -0.005(4)
C3 0.038(5) 0.038(5) 0.024(4) 0.004(4) -0.006(4) 0.014(4)
C4 0.028(5) 0.044(6) 0.034(5) 0.009(4) -0.011(4) -0.003(4)
C5 0.021(4) 0.032(4) 0.018(3) 0.003(3) -0.004(3) 0.001(4)
C6 0.037(5) 0.024(5) 0.025(4) -0.008(4) 0.003(3) 0.004(4)
C7 0.025(4) 0.031(5) 0.026(4) 0.005(4) -0.005(3) 0.008(3)
C11 0.017(4) 0.021(4) 0.030(4) -0.004(3) 0.002(4) 0.000(3)
C12 0.018(4) 0.015(4) 0.037(5) 0.002(3) 0.006(4) 0.005(3)
C13 0.028(4) 0.015(4) 0.020(4) 0.004(3) -0.002(4) 0.004(3)
C14 0.026(4) 0.016(4) 0.024(4) -0.005(3) 0.005(3) 0.004(3)
C15 0.023(4) 0.015(4) 0.021(4) 0.003(3) 0.004(3) 0.008(3)
C16 0.026(5) 0.038(5) 0.048(6) -0.007(5) -0.012(4) 0.007(4)
C17 0.034(5) 0.022(4) 0.047(6) 0.007(4) 0.015(4) 0.003(4)
C18 0.051(5) 0.028(4) 0.017(4) 0.000(3) 0.002(4) 0.009(4)
C19 0.032(5) 0.022(4) 0.042(5) -0.001(4) 0.001(4) -0.008(3)
C20 0.037(5) 0.036(5) 0.027(4) 0.009(4) 0.007(4) 0.012(4)
C21 0.024(4) 0.016(4) 0.026(4) 0.000(3) 0.005(3) -0.007(3)
C22 0.028(4) 0.014(4) 0.023(4) -0.002(3) 0.006(3) -0.010(3)
C23 0.028(4) 0.016(4) 0.026(4) 0.007(3) -0.004(3) -0.005(3)
C24 0.026(4) 0.016(4) 0.027(4) 0.001(3) 0.002(4) -0.003(3)
C25 0.021(4) 0.017(4) 0.024(4) 0.003(3) -0.001(3) -0.007(3)
C26 0.024(4) 0.031(5) 0.056(5) 0.002(4) 0.005(4) -0.002(4)
C27 0.057(6) 0.027(5) 0.033(5) -0.005(4) 0.018(4) -0.010(4)
C28 0.053(6) 0.033(5) 0.037(5) 0.016(4) -0.017(5) -0.007(4)
C29 0.038(5) 0.024(4) 0.058(6) 0.000(4) 0.010(5) 0.002(4)
C30 0.045(6) 0.030(5) 0.033(5) -0.004(4) -0.001(4) -0.017(4)
C31 0.015(4) 0.041(5) 0.029(4) 0.004(4) 0.005(3) -0.009(4)
C32 0.025(4) 0.035(5) 0.025(4) -0.003(4) 0.010(3) -0.008(4)
C33 0.023(4) 0.033(5) 0.020(4) 0.006(4) 0.002(3) -0.012(4)
C34 0.028(4) 0.025(4) 0.019(4) 0.005(3) 0.003(3) -0.007(3)
C35 0.026(4) 0.027(5) 0.022(4) 0.002(3) 0.002(3) -0.009(4)
C36 0.024(4) 0.048(5) 0.038(5) 0.010(4) -0.004(4) -0.006(4)
C37 0.035(5) 0.050(6) 0.045(6) -0.001(5) 0.013(4) 0.002(4)
C38 0.038(5) 0.046(6) 0.023(4) 0.001(4) 0.004(3) -0.012(4)
C39 0.037(5) 0.034(5) 0.026(5) 0.009(4) 0.005(4) -0.004(4)
C40 0.036(5) 0.037(5) 0.028(4) 0.001(4) 0.001(4) -0.015(4)
B1 0.039(6) 0.020(5) 0.032(5) 0.005(4) -0.003(5) 0.004(4)
N1 0.026(3) 0.021(4) 0.019(3) -0.002(3) -0.003(3) 0.006(3)
N2 0.020(3) 0.025(4) 0.022(3) 0.000(3) 0.001(3) -0.001(3)
N3 0.024(3) 0.021(4) 0.019(3) -0.006(3) -0.002(2) -0.003(3)
Zr1 0.0192(3) 0.0160(3) 0.0158(3) -0.0001(3) -0.0010(3) 0.0008(3)
Zr2 0.0203(4) 0.0158(3) 0.0177(3) 0.0005(3) -0.0004(3) -0.0020(3)
Zr3 0.0186(3) 0.0191(4) 0.0164(3) 0.0003(3) 0.0007(3) -0.0017(3)

loop_
_atom_type_symbol
_atom_type_description
_atom_type_scat_dispersion_real
_atom_type_scat_dispersion_imag
_atom_type_scat_source
C C 0.0033 0.0016 'International Tables Vol C Tables 4.2.6.8 and 6.1.1.4'
H H 0 0 'International Tables Vol C Tables 4.2.6.8 and 6.1.1.4'
B B 0.0013 0.0007 'International Tables Vol C Tables 4.2.6.8 and 6.1.1.4'
N N 0.0061 0.0033 'International Tables Vol C Tables 4.2.6.8 and 6.1.1.4'
Zr Zr -2.9673 0.5597 'International Tables Vol C Tables 4.2.6.8 and 6.1.1.4'

loop_
_exptl_crystal_face_index_h
_exptl_crystal_face_index_k
_exptl_crystal_face_index_l
_exptl_crystal_face_perp_dist
0 10 1 0.117
0 -1 -6 0.079
0 -1 18 0.057
0 -16 -1 0.017
2 4 1 0.095
11 3 1 0.087
6 -5 -2 0.056
-5 -11 -4 0.005
-5 4 1 0.045

loop_
_geom_angle_atom_site_label_1
_geom_angle_atom_site_label_2
_geom_angle_atom_site_label_3
_geom_angle
N1 C2 H2A 109.5
N1 C2 H2B 109.5
H2A C2 H2B 109.5
N1 C2 H2C 109.5
H2A C2 H2C 109.5
H2B C2 H2C 109.5
N1 C3 H3A 109.5
N1 C3 H3B 109.5
H3A C3 H3B 109.5
N1 C3 H3C 109.5
H3A C3 H3C 109.5
H3B C3 H3C 109.5
N2 C4 H4A 109.5
N2 C4 H4B 109.5
H4A C4 H4B 109.5
N2 C4 H4C 109.5
H4A C4 H4C 109.5
H4B C4 H4C 109.5
N2 C5 Zr3 128.2(5)
N2 C5 H5A 105.2
Zr3 C5 H5A 105.2
N2 C5 H5B 105.2
Zr3 C5 H5B 105.2
H5A C5 H5B 106
N3 C6 H6A 109.5
N3 C6 H6B 109.5
H6A C6 H6B 109.5
N3 C6 H6C 109.5
H6A C6 H6C 109.5
H6B C6 H6C 109.5
N3 C7 Zr3 68.5(4)
N3 C7 H7A 116.8
Zr3 C7 H7A 116.8
N3 C7 H7B 116.8
Zr3 C7 H7B 116.8
H7A C7 H7B 113.8
C12 C11 C15 108.3(7)
C12 C11 C16 126.2(7)
C15 C11 C16 125.4(7)
C12 C11 Zr1 75.7(4)
C15 C11 Zr1 72.8(4)
C16 C11 Zr1 120.7(5)
C11 C12 C13 108.0(6)
C11 C12 C17 127.2(7)
C13 C12 C17 124.3(7)
C11 C12 Zr1 72.2(4)
C13 C12 Zr1 75.5(4)
C17 C12 Zr1 125.0(5)
C14 C13 C12 108.5(6)
C14 C13 C18 126.2(7)
C12 C13 C18 124.0(7)
C14 C13 Zr1 72.0(4)
C12 C13 Zr1 72.8(4)
C18 C13 Zr1 131.1(5)
C13 C14 C15 107.9(6)
C13 C14 C19 126.9(7)
C15 C14 C19 124.5(7)
C13 C14 Zr1 76.4(4)
C15 C14 Zr1 71.9(4)
C19 C14 Zr1 124.9(5)
C11 C15 C14 107.2(6)
C11 C15 C20 125.7(7)
C14 C15 C20 126.1(7)
C11 C15 Zr1 74.4(4)
C14 C15 Zr1 75.2(4)
C20 C15 Zr1 124.9(5)
C11 C16 H16A 109.5
C11 C16 H16B 109.5
H16A C16 H16B 109.5
C11 C16 H16C 109.5
H16A C16 H16C 109.5
H16B C16 H16C 109.5
C12 C17 H17A 109.5
C12 C17 H17B 109.5
H17A C17 H17B 109.5
C12 C17 H17C 109.5
H17A C17 H17C 109.5
H17B C17 H17C 109.5
C13 C18 H18A 109.5
C13 C18 H18B 109.5
H18A C18 H18B 109.5
C13 C18 H18C 109.5
H18A C18 H18C 109.5
H18B C18 H18C 109.5
C14 C19 H19A 109.5
C14 C19 H19B 109.5
H19A C19 H19B 109.5
C14 C19 H19C 109.5
H19A C19 H19C 109.5
H19B C19 H19C 109.5
C15 C20 H20A 109.5
C15 C20 H20B 109.5
H20A C20 H20B 109.5
C15 C20 H20C 109.5
H20A C20 H20C 109.5
H20B C20 H20C 109.5
C25 C21 C22 107.8(6)
C25 C21 C26 128.3(7)
C22 C21 C26 123.7(7)
C25 C21 Zr2 73.8(4)
C22 C21 Zr2 75.0(4)
C26 C21 Zr2 120.5(5)
C23 C22 C21 108.1(6)
C23 C22 C27 126.8(7)
C21 C22 C27 125.0(7)
C23 C22 Zr2 73.5(4)
C21 C22 Zr2 72.1(4)
C27 C22 Zr2 124.5(5)
C22 C23 C24 108.1(7)
C22 C23 C28 127.0(8)
C24 C23 C28 124.4(8)
C22 C23 Zr2 74.5(4)
C24 C23 Zr2 73.1(4)
C28 C23 Zr2 123.9(5)
C23 C24 C25 108.4(7)
C23 C24 C29 125.0(7)
C25 C24 C29 126.0(7)
C23 C24 Zr2 74.5(4)
C25 C24 Zr2 73.3(4)
C29 C24 Zr2 125.2(5)
C21 C25 C24 107.6(7)
C21 C25 C30 127.1(7)
C24 C25 C30 125.1(7)
C21 C25 Zr2 73.8(4)
C24 C25 Zr2 73.8(4)
C30 C25 Zr2 122.2(5)
C21 C26 H26A 109.5
C21 C26 H26B 109.5
H26A C26 H26B 109.5
C21 C26 H26C 109.5
H26A C26 H26C 109.5
H26B C26 H26C 109.5
C22 C27 H27A 109.5
C22 C27 H27B 109.5
H27A C27 H27B 109.5
C22 C27 H27C 109.5
H27A C27 H27C 109.5
H27B C27 H27C 109.5
C23 C28 H28A 109.5
C23 C28 H28B 109.5
H28A C28 H28B 109.5
C23 C28 H28C 109.5
H28A C28 H28C 109.5
H28B C28 H28C 109.5
C24 C29 H29A 109.5
C24 C29 H29B 109.5
H29A C29 H29B 109.5
C24 C29 H29C 109.5
H29A C29 H29C 109.5
H29B C29 H29C 109.5
C25 C30 H30A 109.5
C25 C30 H30B 109.5
H30A C30 H30B 109.5
C25 C30 H30C 109.5
H30A C30 H30C 109.5
H30B C30 H30C 109.5
C35 C31 C32 108.7(7)
C35 C31 C36 126.2(8)
C32 C31 C36 124.8(8)
C35 C31 Zr3 74.6(4)
C32 C31 Zr3 76.9(4)
C36 C31 Zr3 119.0(5)
C33 C32 C31 106.9(7)
C33 C32 C37 126.1(7)
C31 C32 C37 126.1(8)
C33 C32 Zr3 73.5(4)
C31 C32 Zr3 71.0(4)
C37 C32 Zr3 129.3(6)
C32 C33 C34 107.9(7)
C32 C33 C38 125.9(7)
C34 C33 C38 125.4(7)
C32 C33 Zr3 74.8(4)
C34 C33 Zr3 72.4(4)
C38 C33 Zr3 126.7(5)
C35 C34 C33 108.5(7)
C35 C34 C39 128.1(8)
C33 C34 C39 122.8(7)
C35 C34 Zr3 74.0(4)
C33 C34 Zr3 75.5(4)
C39 C34 Zr3 123.5(5)
C34 C35 C31 107.9(7)
C34 C35 C40 127.4(8)
C31 C35 C40 124.1(7)
C34 C35 Zr3 74.1(4)
C31 C35 Zr3 73.1(4)
C40 C35 Zr3 125.5(5)
C31 C36 H36A 109.5
C31 C36 H36B 109.5
H36A C36 H36B 109.5
C31 C36 H36C 109.5
H36A C36 H36C 109.5
H36B C36 H36C 109.5
C32 C37 H37A 109.5
C32 C37 H37B 109.5
H37A C37 H37B 109.5
C32 C37 H37C 109.5
H37A C37 H37C 109.5
H37B C37 H37C 109.5
C33 C38 H38A 109.5
C33 C38 H38B 109.5
H38A C38 H38B 109.5
C33 C38 H38C 109.5
H38A C38 H38C 109.5
H38B C38 H38C 109.5
C34 C39 H39A 109.5
C34 C39 H39B 109.5
H39A C39 H39B 109.5
C34 C39 H39C 109.5
H39A C39 H39C 109.5
H39B C39 H39C 109.5
C35 C40 H40A 109.5
C35 C40 H40B 109.5
H40A C40 H40B 109.5
C35 C40 H40C 109.5
H40A C40 H40C 109.5
H40B C40 H40C 109.5
N1 B1 Zr1 60.3(4)
N1 B1 H1A 106(4)
Zr1 B1 H1A 48(4)
N1 B1 H1B 115(4)
Zr1 B1 H1B 140(4)
H1A B1 H1B 108(6)
N1 B1 H1C 114(4)
Zr1 B1 H1C 108(4)
H1A B1 H1C 105(6)
H1B B1 H1C 109(5)
C2 N1 C3 107.3(6)
C2 N1 B1 117.6(6)
C3 N1 B1 111.6(6)
C2 N1 Zr1 119.1(5)
C3 N1 Zr1 115.3(4)
B1 N1 Zr1 84.6(5)
C4 N2 C5 115.3(6)
C4 N2 Zr2 151.8(5)
C5 N2 Zr2 92.6(4)
C7 N3 C6 116.0(6)
C7 N3 Zr2 125.6(5)
C6 N3 Zr2 117.5(5)
C7 N3 Zr3 74.1(4)
C6 N3 Zr3 120.3(5)
Zr2 N3 Zr3 87.8(2)
N1 Zr1 C15 132.2(2)
N1 Zr1 C11 142.0(2)
C15 Zr1 C11 32.8(2)
N1 Zr1 C14 99.7(2)
C15 Zr1 C14 33.0(2)
C11 Zr1 C14 53.9(2)
N1 Zr1 C12 111.4(2)
C15 Zr1 C12 53.8(2)
C11 Zr1 C12 32.2(2)
C14 Zr1 C12 53.1(2)
N1 Zr1 C13 89.9(2)
C15 Zr1 C13 53.3(2)
C11 Zr1 C13 52.9(2)
C14 Zr1 C13 31.6(2)
C12 Zr1 C13 31.7(2)
N1 Zr1 B1 35.1(3)
C15 Zr1 B1 136.4(3)
C11 Zr1 B1 120.5(3)
C14 Zr1 B1 108.4(3)
C12 Zr1 B1 89.2(3)
C13 Zr1 B1 83.1(3)
N1 Zr1 Zr3 102.08(15)
C15 Zr1 Zr3 98.15(16)
C11 Zr1 Zr3 113.61(18)
C14 Zr1 Zr3 115.46(17)
C12 Zr1 Zr3 145.76(18)
C13 Zr1 Zr3 147.05(16)
B1 Zr1 Zr3 123.6(2)
N1 Zr1 Zr2 114.17(14)
C15 Zr1 Zr2 112.95(17)
C11 Zr1 Zr2 97.35(17)
C14 Zr1 Zr2 145.90(17)
C12 Zr1 Zr2 113.60(18)
C13 Zr1 Zr2 145.31(18)
B1 Zr1 Zr2 102.1(2)
Zr3 Zr1 Zr2 54.92(2)
N1 Zr1 H1A 58(2)
C15 Zr1 H1A 135(2)
C11 Zr1 H1A 107(2)
C14 Zr1 H1A 119(2)
C12 Zr1 H1A 81(2)
C13 Zr1 H1A 88(2)
B1 Zr1 H1A 24(2)
Zr3 Zr1 H1A 124(2)
Zr2 Zr1 H1A 84(2)
N1 Zr1 H12 126(2)
C15 Zr1 H12 99(2)
C11 Zr1 H12 73(2)
C14 Zr1 H12 127(2)
C12 Zr1 H12 82(2)
C13 Zr1 H12 114(2)
B1 Zr1 H12 97(2)
Zr3 Zr1 H12 84(2)
Zr2 Zr1 H12 32(2)
H1A Zr1 H12 73(3)
N1 Zr1 H13 80(3)
C15 Zr1 H13 88(3)
C11 Zr1 H13 119(3)
C14 Zr1 H13 87(3)
C12 Zr1 H13 139(3)
C13 Zr1 H13 115(2)
B1 Zr1 H13 115(3)
Zr3 Zr1 H13 40(2)
Zr2 Zr1 H13 95(2)
H1A Zr1 H13 133(4)
H12 Zr1 H13 124(3)
N1 Zr1 H31 135(2)
C15 Zr1 H31 68(2)
C11 Zr1 H31 79(2)
C14 Zr1 H31 95(2)
C12 Zr1 H31 112(2)
C13 Zr1 H31 121(2)
B1 Zr1 H31 156(2)
Zr3 Zr1 H31 34(2)
Zr2 Zr1 H31 59(2)
H1A Zr1 H31 143(3)
H12 Zr1 H31 74(3)
H13 Zr1 H31 58(3)
N1 Zr1 H123 91(3)
C15 Zr1 H123 129(2)
C11 Zr1 H123 125(3)
C14 Zr1 H123 154(2)
C12 Zr1 H123 143(3)
C13 Zr1 H123 174(3)
B1 Zr1 H123 94(2)
Zr3 Zr1 H123 38(2)
Zr2 Zr1 H123 30(3)
H1A Zr1 H123 87(3)
H12 Zr1 H123 61(3)
H13 Zr1 H123 71(3)
H31 Zr1 H123 62(3)
N2 Zr2 N3 97.8(2)
N2 Zr2 C21 88.7(2)
N3 Zr2 C21 136.6(2)
N2 Zr2 C25 87.8(2)
N3 Zr2 C25 104.7(2)
C21 Zr2 C25 32.5(2)
N2 Zr2 C24 117.2(3)
N3 Zr2 C24 85.7(2)
C21 Zr2 C24 54.0(2)
C25 Zr2 C24 32.9(2)
N2 Zr2 C23 140.5(3)
N3 Zr2 C23 101.5(2)
C21 Zr2 C23 54.1(2)
C25 Zr2 C23 54.1(2)
C24 Zr2 C23 32.3(3)
N2 Zr2 C22 119.0(3)
N3 Zr2 C22 133.4(2)
C21 Zr2 C22 32.9(2)
C25 Zr2 C22 53.9(2)
C24 Zr2 C22 53.3(2)
C23 Zr2 C22 32.0(2)
N2 Zr2 Zr3 86.11(18)
N3 Zr2 Zr3 46.67(16)
C21 Zr2 Zr3 174.38(18)
C25 Zr2 Zr3 149.18(17)
C24 Zr2 Zr3 130.76(17)
C23 Zr2 Zr3 131.48(18)
C22 Zr2 Zr3 150.81(17)
N2 Zr2 Zr1 108.47(18)
N3 Zr2 Zr1 97.90(15)
C21 Zr2 Zr1 120.60(17)
C25 Zr2 Zr1 150.14(17)
C24 Zr2 Zr1 133.21(18)
C23 Zr2 Zr1 102.60(18)
C22 Zr2 Zr1 96.33(16)
Zr3 Zr2 Zr1 59.30(2)
N2 Zr2 H12 100(2)
N3 Zr2 H12 131(2)
C21 Zr2 H12 89(2)
C25 Zr2 H12 121(2)
C24 Zr2 H12 124(3)
C23 Zr2 H12 93(3)
C22 Zr2 H12 73(2)
Zr3 Zr2 H12 89(2)
Zr1 Zr2 H12 33(2)
N2 Zr2 H123 120(2)
N3 Zr2 H123 69(3)
C21 Zr2 H123 141(2)
C25 Zr2 H123 151(2)
C24 Zr2 H123 119(2)
C23 Zr2 H123 99(2)
C22 Zr2 H123 109(2)
Zr3 Zr2 H123 42(2)
Zr1 Zr2 H123 30(3)
H12 Zr2 H123 62(3)
N3 Zr3 C7 37.4(2)
N3 Zr3 C5 75.3(2)
C7 Zr3 C5 112.7(3)
N3 Zr3 C31 120.2(2)
C7 Zr3 C31 92.1(3)
C5 Zr3 C31 135.2(2)
N3 Zr3 C35 148.3(2)
C7 Zr3 C35 124.3(3)
C5 Zr3 C35 113.5(3)
C31 Zr3 C35 32.2(3)
N3 Zr3 C34 130.8(2)
C7 Zr3 C34 133.4(3)
C5 Zr3 C34 84.2(2)
C31 Zr3 C34 53.1(3)
C35 Zr3 C34 31.8(2)
N3 Zr3 C33 100.6(2)
C7 Zr3 C33 103.9(3)
C5 Zr3 C33 84.2(2)
C31 Zr3 C33 53.0(2)
C35 Zr3 C33 52.9(2)
C34 Zr3 C33 32.1(3)
N3 Zr3 C32 95.3(2)
C7 Zr3 C32 80.9(3)
C5 Zr3 C32 113.2(2)
C31 Zr3 C32 32.1(2)
C35 Zr3 C32 53.1(3)
C34 Zr3 C32 52.9(3)
C33 Zr3 C32 31.7(2)
N3 Zr3 Zr2 45.55(15)
C7 Zr3 Zr2 73.17(19)
C5 Zr3 Zr2 52.82(17)
C31 Zr3 Zr2 165.0(2)
C35 Zr3 Zr2 162.58(19)
C34 Zr3 Zr2 137.03(18)
C33 Zr3 Zr2 127.29(17)
C32 Zr3 Zr2 138.56(18)
N3 Zr3 Zr1 102.73(15)
C7 Zr3 Zr1 101.4(2)
C5 Zr3 Zr1 91.00(17)
C31 Zr3 Zr1 121.15(18)
C35 Zr3 Zr1 107.30(18)
C34 Zr3 Zr1 122.18(18)
C33 Zr3 Zr1 154.12(19)
C32 Zr3 Zr1 152.94(17)
Zr2 Zr3 Zr1 65.78(2)
N3 Zr3 H13 130(2)
C7 Zr3 H13 108(2)
C5 Zr3 H13 119(2)
C31 Zr3 H13 84(2)
C35 Zr3 H13 74(2)
C34 Zr3 H13 99(2)
C33 Zr3 H13 127(2)
C32 Zr3 H13 116(2)
Zr2 Zr3 H13 102(2)
Zr1 Zr3 H13 37(2)
N3 Zr3 H31 113(2)
C7 Zr3 H31 129(2)
C5 Zr3 H31 65(2)
C31 Zr3 H31 127(2)
C35 Zr3 H31 98(2)
C34 Zr3 H31 97(2)
C33 Zr3 H31 125(2)
C32 Zr3 H31 149(2)
Zr2 Zr3 H31 67(2)
Zr1 Zr3 H31 34(2)
H13 Zr3 H31 55(3)
N3 Zr3 H123 67(2)
C7 Zr3 H123 70(2)
C5 Zr3 H123 87(2)
C31 Zr3 H123 138(2)
C35 Zr3 H123 141(2)
C34 Zr3 H123 156(2)
C33 Zr3 H123 166(2)
C32 Zr3 H123 150(2)
Zr2 Zr3 H123 40(2)
Zr1 Zr3 H123 36(2)
H13 Zr3 H123 67(3)
H31 Zr3 H123 59(3)

loop_
_geom_bond_atom_site_label_1
_geom_bond_atom_site_label_2
_geom_bond_distance
C2 N1 1.472(10)
C2 H2A 0.98
C2 H2B 0.98
C2 H2C 0.98
C3 N1 1.479(10)
C3 H3A 0.98
C3 H3B 0.98
C3 H3C 0.98
C4 N2 1.449(10)
C4 H4A 0.98
C4 H4B 0.98
C4 H4C 0.98
C5 N2 1.457(9)
C5 Zr3 2.446(7)
C5 H5A 0.99
C5 H5B 0.99
C6 N3 1.472(9)
C6 H6A 0.98
C6 H6B 0.98
C6 H6C 0.98
C7 N3 1.456(9)
C7 Zr3 2.307(7)
C7 H7A 0.99
C7 H7B 0.99
C11 C12 1.409(11)
C11 C15 1.416(10)
C11 C16 1.507(11)
C11 Zr1 2.518(7)
C12 C13 1.410(11)
C12 C17 1.503(10)
C12 Zr1 2.563(7)
C13 C14 1.401(10)
C13 C18 1.517(10)
C13 Zr1 2.597(7)
C14 C15 1.430(10)
C14 C19 1.505(10)
C14 Zr1 2.541(7)
C15 C20 1.501(10)
C15 Zr1 2.498(7)
C16 H16A 0.98
C16 H16B 0.98
C16 H16C 0.98
C17 H17A 0.98
C17 H17B 0.98
C17 H17C 0.98
C18 H18A 0.98
C18 H18B 0.98
C18 H18C 0.98
C19 H19A 0.98
C19 H19B 0.98
C19 H19C 0.98
C20 H20A 0.98
C20 H20B 0.98
C20 H20C 0.98
C21 C25 1.410(10)
C21 C22 1.439(11)
C21 C26 1.498(10)
C21 Zr2 2.522(7)
C22 C23 1.406(11)
C22 C27 1.490(10)
C22 Zr2 2.559(7)
C23 C24 1.413(11)
C23 C28 1.506(11)
C23 Zr2 2.546(7)
C24 C25 1.431(10)
C24 C29 1.509(11)
C24 Zr2 2.528(7)
C25 C30 1.507(11)
C25 Zr2 2.522(7)
C26 H26A 0.98
C26 H26B 0.98
C26 H26C 0.98
C27 H27A 0.98
C27 H27B 0.98
C27 H27C 0.98
C28 H28A 0.98
C28 H28B 0.98
C28 H28C 0.98
C29 H29A 0.98
C29 H29B 0.98
C29 H29C 0.98
C30 H30A 0.98
C30 H30B 0.98
C30 H30C 0.98
C31 C35 1.409(11)
C31 C32 1.421(11)
C31 C36 1.510(11)
C31 Zr3 2.527(7)
C32 C33 1.419(11)
C32 C37 1.489(11)
C32 Zr3 2.603(7)
C33 C34 1.420(11)
C33 C38 1.512(10)
C33 Zr3 2.586(7)
C34 C35 1.397(11)
C34 C39 1.506(11)
C34 Zr3 2.547(8)
C35 C40 1.502(11)
C35 Zr3 2.546(8)
C36 H36A 0.98
C36 H36B 0.98
C36 H36C 0.98
C37 H37A 0.98
C37 H37B 0.98
C37 H37C 0.98
C38 H38A 0.98
C38 H38B 0.98
C38 H38C 0.98
C39 H39A 0.98
C39 H39B 0.98
C39 H39C 0.98
C40 H40A 0.98
C40 H40B 0.98
C40 H40C 0.98
B1 N1 1.535(12)
B1 Zr1 2.657(10)
B1 H1A 1.15(9)
B1 H1B 1.01(7)
B1 H1C 1.11(7)
N1 Zr1 2.317(6)
N2 Zr2 1.984(6)
N3 Zr2 2.191(6)
N3 Zr3 2.232(6)
Zr1 Zr3 3.2217(10)
Zr1 Zr2 3.4167(10)
Zr1 H1A 2.08(8)
Zr1 H12 2.06(8)
Zr1 H13 1.98(9)
Zr1 H31 1.92(7)
Zr1 H123 1.97(9)
Zr2 Zr3 3.0661(10)
Zr2 H12 1.99(9)
Zr2 H123 1.97(9)
Zr3 H13 2.13(9)
Zr3 H31 1.96(7)
Zr3 H123 2.07(8)
